data_4517280
loop_
_publ_author_name
'Chandra, Ajeet'
'Jana, Kanyashree'
'Moorthy, Jarugu Narasimha'

_publ_section_title
;
 One-Pot Synthesis of 4-Carboalkoxy-Substituted Benzo[h]coumarins from \a-
 and \b-Naphthols and Their Excited-State Properties
;
_journal_name_full 'ACS Omega'
_journal_paper_doi 10.1021/acsomega.9b02489
_journal_year 2019
_chemical_formula_moiety 'C18 H14 O6'
_chemical_formula_sum 'C18 H14 O6'
_chemical_formula_weight 326.29
_space_group_crystal_system monoclinic
_space_group_IT_number 14
_space_group_name_Hall '-P 2ybc'
_space_group_name_H-M_alt 'P 1 21/c 1'
_atom_sites_solution_hydrogens geom
_atom_sites_solution_primary dual
_audit_creation_date 2019-03-23
_audit_creation_method
;
Olex2 1.2
(compiled 2018.05.29 svn.r3508 for OlexSys, GUI svn.r5506)
;
_cell_angle_alpha 90
_cell_angle_beta 102.790(2)
_cell_angle_gamma 90
_cell_formula_units_Z 8
_cell_length_a 21.3923(15)
_cell_length_b 7.6312(6)
_cell_length_c 18.8511(14)
_cell_measurement_reflns_used 3464
_cell_measurement_temperature 100
_cell_measurement_theta_max 22.91
_cell_measurement_theta_min 2.84
_cell_volume 3001.1(4)
_computing_cell_refinement 'SAINT V8.38A (?, 2016)'
_computing_data_reduction 'SAINT V8.38A (?, 2016)'
_computing_molecular_graphics 'Olex2 (Dolomanov et al., 2009)'
_computing_publication_material 'Olex2 (Dolomanov et al., 2009)'
_computing_structure_refinement 'ShelXL (Sheldrick, 2015)'
_computing_structure_solution 'ShelXT (Sheldrick, 2015)'
_diffrn_ambient_temperature 100
_diffrn_detector 'Bruker APEX2 area detector'
_diffrn_detector_area_resol_mean 7.9
_diffrn_detector_type 'CCD area detector'
_diffrn_measured_fraction_theta_full 0.999
_diffrn_measured_fraction_theta_max 0.999
_diffrn_measurement_device 'three-circle diffractometer'
_diffrn_measurement_device_type 'Bruker SMART APEX2 area detector'
_diffrn_measurement_method '\w and \f scans'
_diffrn_radiation_monochromator 'mirror optics'
_diffrn_radiation_probe x-ray
_diffrn_radiation_type MoK\a
_diffrn_radiation_wavelength 0.71073
_diffrn_reflns_av_R_equivalents 0.1010
_diffrn_reflns_av_unetI/netI 0.0680
_diffrn_reflns_Laue_measured_fraction_full 0.999
_diffrn_reflns_Laue_measured_fraction_max 0.999
_diffrn_reflns_limit_h_max 25
_diffrn_reflns_limit_h_min -25
_diffrn_reflns_limit_k_max 9
_diffrn_reflns_limit_k_min -9
_diffrn_reflns_limit_l_max 22
_diffrn_reflns_limit_l_min -22
_diffrn_reflns_number 34484
_diffrn_reflns_point_group_measured_fraction_full 0.999
_diffrn_reflns_point_group_measured_fraction_max 0.999
_diffrn_reflns_theta_full 25.050
_diffrn_reflns_theta_max 25.050
_diffrn_reflns_theta_min 2.612
_diffrn_source 'microfocus sealed X-ray tube'
_diffrn_source_type 'Incoatec I\ms'
_diffrn_standards_number 0
_exptl_absorpt_coefficient_mu 0.109
_exptl_absorpt_correction_type none
_exptl_crystal_colour 'light yellow'
_exptl_crystal_colour_modifier light
_exptl_crystal_colour_primary yellow
_exptl_crystal_density_diffrn 1.444
_exptl_crystal_description block
_exptl_crystal_F_000 1360
_exptl_crystal_size_max 0.2
_exptl_crystal_size_mid 0.2
_exptl_crystal_size_min 0.2
_refine_diff_density_max 0.258
_refine_diff_density_min -0.280
_refine_diff_density_rms 0.062
_refine_ls_extinction_method none
_refine_ls_goodness_of_fit_ref 1.104
_refine_ls_hydrogen_treatment constr
_refine_ls_matrix_type full
_refine_ls_number_parameters 437
_refine_ls_number_reflns 5301
_refine_ls_number_restraints 0
_refine_ls_restrained_S_all 1.104
_refine_ls_R_factor_all 0.0999
_refine_ls_R_factor_gt 0.0460
_refine_ls_shift/su_max 0.000
_refine_ls_shift/su_mean 0.000
_refine_ls_structure_factor_coef Fsqd
_refine_ls_weighting_details 'w=1/[\s^2^(Fo^2^)+(0.0422P)^2^+1.0677P] where P=(Fo^2^+2Fc^2^)/3'
_refine_ls_weighting_scheme calc
_refine_ls_wR_factor_gt 0.0934
_refine_ls_wR_factor_ref 0.1287
_reflns_Friedel_coverage 0.000
_reflns_number_gt 3325
_reflns_number_total 5301
_reflns_threshold_expression 'I > 2\s(I)'
_cod_data_source_file ao9b02489_si_003.cif
_cod_data_source_block shelxt_a
_cod_database_code 4517280
_shelx_shelxl_version_number 2017/1
_shelx_space_group_comment
;
The symmetry employed for this shelxl refinement is uniquely defined
by the following loop, which should always be used as a source of
symmetry information in preference to the above space-group names.
They are only intended as comments.
;
_shelx_estimated_absorpt_t_max 0.978
_shelx_estimated_absorpt_t_min 0.978
_olex2_refinement_description
;
1. Fixed Uiso
 At 1.2 times of:
  All C(H) groups, All C(H,H) groups
 At 1.5 times of:
  All C(H,H,H) groups
2.a Secondary CH2 refined with riding coordinates:
 C23(H23A,H23B), C47(H47A,H47B)
2.b Aromatic/amide H refined with riding coordinates:
 C9(H9), C14(H14), C13(H13), C6(H6), C18(H18), C30(H30), C31(H31), C34(H34),
 C10(H10), C35(H35), C42(H42), C36(H36)
2.c Idealised Me refined as rotating group:
 C25(H25A,H25B,H25C), C24(H24A,H24B,H24C), C1(H1A,H1B,H1C), C48(H48A,H48B,H48C)
;
_olex2_submission_special_instructions 'No special instructions were received'

loop_
_space_group_symop_operation_xyz
'x, y, z'
'-x, y+1/2, -z+1/2'
'-x, -y, -z'
'x, -y-1/2, z-1/2'

loop_
_atom_site_label
_atom_site_type_symbol
_atom_site_fract_x
_atom_site_fract_y
_atom_site_fract_z
_atom_site_U_iso_or_equiv
_atom_site_adp_type
_atom_site_occupancy
_atom_site_site_symmetry_order
_atom_site_calc_flag
_atom_site_refinement_flags_posn
O15 O 0.96770(9) 0.3157(2) 0.41936(10) 0.0200(5) Uani 1 1 d .
O26 O 0.82504(9) 0.6323(3) 0.67613(10) 0.0256(5) Uani 1 1 d .
O22 O 0.74397(9) 0.4972(2) 0.38990(10) 0.0248(5) Uani 1 1 d .
O17 O 0.94134(9) 0.3618(3) 0.30062(10) 0.0255(5) Uani 1 1 d .
O28 O 0.77681(9) 0.8809(2) 0.62715(10) 0.0250(5) Uani 1 1 d .
O3 O 1.14744(9) -0.0130(2) 0.56953(10) 0.0241(5) Uani 1 1 d .
O39 O 0.57479(9) 0.8432(3) 0.44068(10) 0.0255(5) Uani 1 1 d .
O21 O 0.78675(10) 0.6494(3) 0.49186(11) 0.0281(5) Uani 1 1 d .
O4 O 1.21886(10) 0.1474(3) 0.64931(11) 0.0286(5) Uani 1 1 d .
O46 O 0.34230(9) 0.7351(3) 0.36319(11) 0.0287(5) Uani 1 1 d .
O41 O 0.55257(10) 0.9088(3) 0.32353(11) 0.0356(6) Uani 1 1 d .
O45 O 0.35233(10) 0.7305(3) 0.48382(11) 0.0382(6) Uani 1 1 d .
C27 C 0.82925(14) 0.7776(4) 0.65332(15) 0.0230(7) Uani 1 1 d .
C8 C 0.98804(13) 0.2452(4) 0.61477(15) 0.0205(7) Uani 1 1 d .
C7 C 0.99984(13) 0.2435(3) 0.54350(15) 0.0190(6) Uani 1 1 d .
C16 C 0.92581(13) 0.3794(4) 0.35820(15) 0.0202(7) Uani 1 1 d .
C9 C 1.03268(14) 0.1616(4) 0.67092(15) 0.0231(7) Uani 1 1 d .
H9 H 1.025770 0.162453 0.718989 0.028 Uiso 1 1 calc R
C14 C 0.93180(14) 0.3264(4) 0.62643(15) 0.0230(7) Uani 1 1 d .
H14 H 0.924272 0.329923 0.674217 0.028 Uiso 1 1 calc R
C13 C 0.88825(14) 0.3995(4) 0.57078(15) 0.0226(7) Uani 1 1 d .
H13 H 0.850489 0.451380 0.580067 0.027 Uiso 1 1 calc R
C11 C 0.95399(13) 0.3239(3) 0.48715(14) 0.0184(6) Uani 1 1 d .
C20 C 0.79184(14) 0.5495(4) 0.44362(15) 0.0225(7) Uani 1 1 d .
C12 C 0.89856(13) 0.3992(3) 0.49892(15) 0.0193(6) Uani 1 1 d .
C19 C 0.85393(13) 0.4677(3) 0.43605(15) 0.0205(7) Uani 1 1 d .
C6 C 1.05508(13) 0.1593(3) 0.53063(15) 0.0191(6) Uani 1 1 d .
H6 H 1.063362 0.157763 0.483160 0.023 Uiso 1 1 calc R
C18 C 0.86772(13) 0.4588(4) 0.36962(15) 0.0217(7) Uani 1 1 d .
H18 H 0.838144 0.506470 0.329081 0.026 Uiso 1 1 calc R
C30 C 0.70137(14) 0.7560(4) 0.69344(16) 0.0247(7) Uani 1 1 d .
H30 H 0.733840 0.752298 0.736893 0.030 Uiso 1 1 calc R
C29 C 0.71582(14) 0.8145(4) 0.62844(15) 0.0224(7) Uani 1 1 d .
C31 C 0.64063(14) 0.7047(4) 0.69396(16) 0.0239(7) Uani 1 1 d .
H31 H 0.631219 0.662360 0.737824 0.029 Uiso 1 1 calc R
C34 C 0.67071(14) 0.8221(4) 0.56501(16) 0.0224(7) Uani 1 1 d .
H34 H 0.681798 0.859951 0.521376 0.027 Uiso 1 1 calc R
C25 C 0.88908(14) 0.8731(4) 0.64976(16) 0.0288(7) Uani 1 1 d .
H25A H 0.903017 0.943503 0.693914 0.043 Uiso 1 1 calc GR
H25B H 0.880991 0.950114 0.607105 0.043 Uiso 1 1 calc GR
H25C H 0.922674 0.788593 0.645926 0.043 Uiso 1 1 calc GR
C10 C 1.08565(14) 0.0796(4) 0.65752(15) 0.0244(7) Uani 1 1 d .
H10 H 1.114974 0.022390 0.695722 0.029 Uiso 1 1 calc R
C38 C 0.55633(14) 0.7865(4) 0.50264(15) 0.0215(7) Uani 1 1 d .
C5 C 1.09621(13) 0.0807(4) 0.58681(15) 0.0216(7) Uani 1 1 d .
C33 C 0.60686(14) 0.7725(4) 0.56526(15) 0.0218(7) Uani 1 1 d .
C32 C 0.59137(14) 0.7133(4) 0.63051(15) 0.0235(7) Uani 1 1 d .
C40 C 0.53145(15) 0.8636(4) 0.37515(16) 0.0267(7) Uani 1 1 d .
C23 C 0.68045(13) 0.5674(4) 0.38957(17) 0.0275(7) Uani 1 1 d .
H23A H 0.679224 0.695025 0.380004 0.033 Uiso 1 1 calc R
H23B H 0.669307 0.546784 0.437138 0.033 Uiso 1 1 calc R
C2 C 1.20808(14) 0.0351(4) 0.60362(16) 0.0252(7) Uani 1 1 d .
C35 C 0.52730(14) 0.6699(4) 0.63045(16) 0.0258(7) Uani 1 1 d .
H35 H 0.516948 0.628424 0.673954 0.031 Uiso 1 1 calc R
C42 C 0.46486(14) 0.8288(4) 0.37517(16) 0.0259(7) Uani 1 1 d .
H42 H 0.433404 0.845633 0.331468 0.031 Uiso 1 1 calc R
C44 C 0.37599(15) 0.7429(4) 0.43157(16) 0.0264(7) Uani 1 1 d .
C36 C 0.48004(15) 0.6863(4) 0.56940(16) 0.0261(7) Uani 1 1 d .
H36 H 0.437308 0.656102 0.571061 0.031 Uiso 1 1 calc R
C37 C 0.49342(14) 0.7482(4) 0.50279(15) 0.0215(7) Uani 1 1 d .
C47 C 0.27353(14) 0.7078(4) 0.35511(17) 0.0284(7) Uani 1 1 d .
H47A H 0.255709 0.795444 0.383939 0.034 Uiso 1 1 calc R
H47B H 0.265155 0.589257 0.372265 0.034 Uiso 1 1 calc R
C24 C 0.63416(14) 0.4730(4) 0.33005(16) 0.0310(8) Uani 1 1 d .
H24A H 0.647935 0.486042 0.284094 0.046 Uiso 1 1 calc GR
H24B H 0.591221 0.523060 0.325012 0.046 Uiso 1 1 calc GR
H24C H 0.633205 0.348339 0.342310 0.046 Uiso 1 1 calc GR
C43 C 0.44600(14) 0.7734(4) 0.43497(16) 0.0241(7) Uani 1 1 d .
C1 C 1.25639(14) -0.0698(4) 0.57636(18) 0.0326(8) Uani 1 1 d .
H1A H 1.256654 -0.190116 0.594631 0.049 Uiso 1 1 calc GR
H1B H 1.298910 -0.017551 0.593404 0.049 Uiso 1 1 calc GR
H1C H 1.245467 -0.071018 0.523052 0.049 Uiso 1 1 calc GR
C48 C 0.24341(15) 0.7273(4) 0.27580(17) 0.0368(8) Uani 1 1 d .
H48A H 0.261061 0.638801 0.248009 0.055 Uiso 1 1 calc GR
H48B H 0.252538 0.844505 0.259419 0.055 Uiso 1 1 calc GR
H48C H 0.196938 0.711289 0.268097 0.055 Uiso 1 1 calc GR

loop_
_atom_site_aniso_label
_atom_site_aniso_U_11
_atom_site_aniso_U_22
_atom_site_aniso_U_33
_atom_site_aniso_U_23
_atom_site_aniso_U_13
_atom_site_aniso_U_12
O15 0.0213(11) 0.0221(11) 0.0162(10) -0.0006(8) 0.0034(9) 0.0003(9)
O26 0.0285(12) 0.0251(12) 0.0234(12) -0.0014(9) 0.0065(10) 0.0018(9)
O22 0.0195(11) 0.0242(11) 0.0305(12) -0.0012(9) 0.0051(10) 0.0027(9)
O17 0.0302(12) 0.0305(12) 0.0166(11) 0.0015(9) 0.0070(10) 0.0036(10)
O28 0.0228(12) 0.0238(11) 0.0274(12) 0.0000(9) 0.0035(9) -0.0004(9)
O3 0.0212(12) 0.0206(11) 0.0284(12) -0.0043(9) 0.0009(9) 0.0002(9)
O39 0.0238(12) 0.0351(12) 0.0182(11) 0.0026(9) 0.0059(9) 0.0031(9)
O21 0.0326(13) 0.0291(12) 0.0236(12) -0.0016(10) 0.0086(10) 0.0053(10)
O4 0.0306(13) 0.0295(12) 0.0235(11) -0.0005(10) 0.0015(10) -0.0067(10)
O46 0.0250(12) 0.0335(12) 0.0257(12) -0.0054(10) 0.0016(10) -0.0020(10)
O41 0.0359(14) 0.0525(15) 0.0208(12) 0.0081(11) 0.0117(11) 0.0063(11)
O45 0.0271(13) 0.0612(16) 0.0262(13) 0.0055(12) 0.0057(11) 0.0007(11)
C27 0.0238(17) 0.0278(18) 0.0165(16) -0.0040(14) 0.0025(13) 0.0012(14)
C8 0.0254(17) 0.0181(15) 0.0177(16) 0.0004(12) 0.0039(13) -0.0066(13)
C7 0.0236(17) 0.0131(14) 0.0198(15) -0.0015(12) 0.0039(13) -0.0042(12)
C16 0.0232(17) 0.0174(15) 0.0186(16) 0.0016(13) 0.0019(13) -0.0046(13)
C9 0.0281(18) 0.0228(16) 0.0180(16) 0.0016(13) 0.0044(14) -0.0042(13)
C14 0.0280(18) 0.0250(16) 0.0172(16) 0.0004(13) 0.0072(14) -0.0046(14)
C13 0.0237(17) 0.0206(16) 0.0245(17) -0.0039(13) 0.0076(14) -0.0009(13)
C11 0.0270(17) 0.0150(14) 0.0140(15) -0.0013(12) 0.0064(13) -0.0051(12)
C20 0.0277(18) 0.0190(16) 0.0215(16) 0.0046(14) 0.0065(14) 0.0002(13)
C12 0.0213(16) 0.0157(15) 0.0211(16) -0.0046(12) 0.0053(13) -0.0044(12)
C19 0.0223(17) 0.0150(15) 0.0239(16) -0.0017(13) 0.0046(13) -0.0010(12)
C6 0.0227(17) 0.0167(15) 0.0171(15) -0.0035(12) 0.0025(13) -0.0045(12)
C18 0.0232(17) 0.0190(15) 0.0211(16) -0.0012(13) 0.0013(13) -0.0006(13)
C30 0.0266(18) 0.0259(17) 0.0193(16) -0.0006(13) 0.0003(14) 0.0052(14)
C29 0.0234(17) 0.0204(16) 0.0236(17) -0.0022(13) 0.0058(14) -0.0005(13)
C31 0.0280(18) 0.0266(17) 0.0182(16) 0.0010(13) 0.0077(14) 0.0017(14)
C34 0.0261(18) 0.0220(16) 0.0207(16) -0.0006(13) 0.0084(14) 0.0017(13)
C25 0.0281(18) 0.0323(18) 0.0273(18) -0.0031(15) 0.0090(15) -0.0025(15)
C10 0.0286(18) 0.0197(16) 0.0221(16) 0.0022(13) -0.0001(14) -0.0035(13)
C38 0.0292(18) 0.0212(16) 0.0160(15) 0.0001(12) 0.0089(13) 0.0030(13)
C5 0.0224(17) 0.0158(15) 0.0274(17) -0.0029(13) 0.0071(14) -0.0034(13)
C33 0.0251(17) 0.0200(15) 0.0207(16) -0.0022(13) 0.0059(14) 0.0025(13)
C32 0.0292(18) 0.0233(16) 0.0189(16) -0.0021(13) 0.0072(14) 0.0008(14)
C40 0.0276(18) 0.0313(18) 0.0193(16) 0.0025(14) 0.0012(14) 0.0080(14)
C23 0.0203(17) 0.0257(17) 0.0379(19) 0.0005(14) 0.0095(15) 0.0022(13)
C2 0.0279(19) 0.0215(16) 0.0251(17) 0.0078(14) 0.0033(14) -0.0014(14)
C35 0.0275(18) 0.0300(17) 0.0211(16) 0.0049(14) 0.0080(14) 0.0039(14)
C42 0.0269(18) 0.0292(17) 0.0205(16) -0.0034(14) 0.0030(14) 0.0036(14)
C44 0.0296(19) 0.0256(17) 0.0226(18) -0.0008(14) 0.0025(15) 0.0028(14)
C36 0.0256(18) 0.0297(17) 0.0257(17) 0.0016(14) 0.0115(14) -0.0001(14)
C37 0.0260(18) 0.0209(16) 0.0182(15) -0.0002(12) 0.0064(13) 0.0043(13)
C47 0.0210(17) 0.0304(18) 0.0322(18) -0.0015(15) 0.0024(14) -0.0031(14)
C24 0.0251(18) 0.0326(18) 0.0356(19) 0.0060(15) 0.0075(15) -0.0018(15)
C43 0.0272(18) 0.0202(16) 0.0256(17) -0.0020(13) 0.0075(14) 0.0038(13)
C1 0.0289(19) 0.0234(17) 0.046(2) 0.0033(15) 0.0091(16) 0.0011(14)
C48 0.033(2) 0.037(2) 0.034(2) 0.0005(16) -0.0048(16) -0.0057(16)

loop_
_atom_type_symbol
_atom_type_description
_atom_type_scat_dispersion_real
_atom_type_scat_dispersion_imag
_atom_type_scat_source
C C 0.0033 0.0016 'International Tables Vol C Tables 4.2.6.8 and 6.1.1.4'
H H 0.0000 0.0000 'International Tables Vol C Tables 4.2.6.8 and 6.1.1.4'
O O 0.0106 0.0060 'International Tables Vol C Tables 4.2.6.8 and 6.1.1.4'

loop_
_geom_angle_atom_site_label_1
_geom_angle_atom_site_label_2
_geom_angle_atom_site_label_3
_geom_angle
C11 O15 C16 121.8(2)
C20 O22 C23 116.9(2)
C27 O28 C29 118.4(2)
C2 O3 C5 117.6(2)
C40 O39 C38 122.1(2)
C44 O46 C47 115.1(2)
O26 C27 O28 122.7(3)
O26 C27 C25 127.1(3)
O28 C27 C25 110.3(3)
C9 C8 C7 118.2(3)
C9 C8 C14 122.7(3)
C14 C8 C7 119.1(3)
C11 C7 C8 117.8(3)
C6 C7 C8 119.8(3)
C6 C7 C11 122.3(3)
O15 C16 C18 116.4(2)
O17 C16 O15 116.9(2)
O17 C16 C18 126.7(3)
C8 C9 H9 119.3
C10 C9 C8 121.3(3)
C10 C9 H9 119.3
C8 C14 H14 119.3
C13 C14 C8 121.4(3)
C13 C14 H14 119.3
C14 C13 H13 119.6
C14 C13 C12 120.7(3)
C12 C13 H13 119.6
O15 C11 C7 115.0(2)
O15 C11 C12 122.4(3)
C12 C11 C7 122.5(3)
O22 C20 C19 110.5(2)
O21 C20 O22 125.3(3)
O21 C20 C19 124.2(3)
C13 C12 C19 124.6(3)
C11 C12 C13 118.3(3)
C11 C12 C19 117.0(2)
C12 C19 C20 120.6(2)
C18 C19 C20 119.2(3)
C18 C19 C12 120.2(3)
C7 C6 H6 120.3
C5 C6 C7 119.3(3)
C5 C6 H6 120.3
C16 C18 H18 118.9
C19 C18 C16 122.2(3)
C19 C18 H18 118.9
C29 C30 H30 120.2
C31 C30 H30 120.2
C31 C30 C29 119.6(3)
C30 C29 O28 121.0(3)
C34 C29 O28 116.7(2)
C34 C29 C30 122.1(3)
C30 C31 H31 119.4
C30 C31 C32 121.1(3)
C32 C31 H31 119.4
C29 C34 H34 120.6
C29 C34 C33 118.8(3)
C33 C34 H34 120.6
C27 C25 H25A 109.5
C27 C25 H25B 109.5
C27 C25 H25C 109.5
H25A C25 H25B 109.5
H25A C25 H25C 109.5
H25B C25 H25C 109.5
C9 C10 H10 120.4
C9 C10 C5 119.2(3)
C5 C10 H10 120.4
O39 C38 C33 114.8(2)
C37 C38 O39 122.0(3)
C37 C38 C33 123.2(3)
C6 C5 O3 116.6(2)
C6 C5 C10 122.1(3)
C10 C5 O3 121.0(3)
C38 C33 C34 122.3(3)
C32 C33 C34 119.9(3)
C32 C33 C38 117.7(3)
C31 C32 C33 118.5(3)
C35 C32 C31 122.3(3)
C35 C32 C33 119.2(3)
O39 C40 C42 116.4(3)
O41 C40 O39 117.1(3)
O41 C40 C42 126.5(3)
O22 C23 H23A 110.4
O22 C23 H23B 110.4
O22 C23 C24 106.6(2)
H23A C23 H23B 108.6
C24 C23 H23A 110.4
C24 C23 H23B 110.4
O3 C2 C1 110.7(3)
O4 C2 O3 122.8(3)
O4 C2 C1 126.5(3)
C32 C35 H35 119.3
C36 C35 C32 121.3(3)
C36 C35 H35 119.3
C40 C42 H42 118.9
C43 C42 C40 122.3(3)
C43 C42 H42 118.9
O46 C44 C43 111.6(3)
O45 C44 O46 123.5(3)
O45 C44 C43 124.8(3)
C35 C36 H36 119.4
C35 C36 C37 121.2(3)
C37 C36 H36 119.4
C38 C37 C36 117.2(3)
C38 C37 C43 117.4(3)
C36 C37 C43 125.3(3)
O46 C47 H47A 110.3
O46 C47 H47B 110.3
O46 C47 C48 106.9(2)
H47A C47 H47B 108.6
C48 C47 H47A 110.3
C48 C47 H47B 110.3
C23 C24 H24A 109.5
C23 C24 H24B 109.5
C23 C24 H24C 109.5
H24A C24 H24B 109.5
H24A C24 H24C 109.5
H24B C24 H24C 109.5
C42 C43 C44 119.6(3)
C42 C43 C37 119.8(3)
C37 C43 C44 120.7(3)
C2 C1 H1A 109.5
C2 C1 H1B 109.5
C2 C1 H1C 109.5
H1A C1 H1B 109.5
H1A C1 H1C 109.5
H1B C1 H1C 109.5
C47 C48 H48A 109.5
C47 C48 H48B 109.5
C47 C48 H48C 109.5
H48A C48 H48B 109.5
H48A C48 H48C 109.5
H48B C48 H48C 109.5

loop_
_geom_bond_atom_site_label_1
_geom_bond_atom_site_label_2
_geom_bond_distance
O15 C16 1.383(3)
O15 C11 1.374(3)
O26 C27 1.200(3)
O22 C20 1.332(3)
O22 C23 1.459(3)
O17 C16 1.211(3)
O28 C27 1.370(3)
O28 C29 1.405(3)
O3 C5 1.406(3)
O3 C2 1.364(3)
O39 C38 1.383(3)
O39 C40 1.379(3)
O21 C20 1.210(3)
O4 C2 1.201(3)
O46 C44 1.332(3)
O46 C47 1.460(3)
O41 C40 1.210(3)
O45 C44 1.207(3)
C27 C25 1.487(4)
C8 C7 1.421(4)
C8 C9 1.411(4)
C8 C14 1.413(4)
C7 C11 1.416(4)
C7 C6 1.412(4)
C16 C18 1.441(4)
C9 H9 0.9500
C9 C10 1.366(4)
C14 H14 0.9500
C14 C13 1.359(4)
C13 H13 0.9500
C13 C12 1.420(4)
C11 C12 1.379(4)
C20 C19 1.503(4)
C12 C19 1.445(4)
C19 C18 1.350(4)
C6 H6 0.9500
C6 C5 1.358(4)
C18 H18 0.9500
C30 H30 0.9500
C30 C29 1.401(4)
C30 C31 1.359(4)
C29 C34 1.361(4)
C31 H31 0.9500
C31 C32 1.410(4)
C34 H34 0.9500
C34 C33 1.418(4)
C25 H25A 0.9800
C25 H25B 0.9800
C25 H25C 0.9800
C10 H10 0.9500
C10 C5 1.400(4)
C38 C33 1.417(4)
C38 C37 1.378(4)
C33 C32 1.417(4)
C32 C35 1.410(4)
C40 C42 1.449(4)
C23 H23A 0.9900
C23 H23B 0.9900
C23 C24 1.505(4)
C2 C1 1.486(4)
C35 H35 0.9500
C35 C36 1.359(4)
C42 H42 0.9500
C42 C43 1.347(4)
C44 C43 1.503(4)
C36 H36 0.9500
C36 C37 1.429(4)
C37 C43 1.458(4)
C47 H47A 0.9900
C47 H47B 0.9900
C47 C48 1.499(4)
C24 H24A 0.9800
C24 H24B 0.9800
C24 H24C 0.9800
C1 H1A 0.9800
C1 H1B 0.9800
C1 H1C 0.9800
C48 H48A 0.9800
C48 H48B 0.9800
C48 H48C 0.9800
